data_4346744
loop_
_publ_author_name
'Barrios, Leon\'i A'
'Bartual-Murgui, Carlos'
'Peyrecave-Lleix\`a, Eug\`enia'
'Le Guennic, Boris'
'Teat, Simon J.'
'Roubeau, Olivier'
'Arom\'i, Guillem'

_publ_section_title
;
 Homoleptic versus Heteroleptic Formation of Mononuclear Fe(II) Complexes
 with Tris-Imine Ligands.
;
_journal_issue 9
_journal_name_full 'Inorganic chemistry'
_journal_page_first 4110
_journal_page_last 4116
_journal_paper_doi 10.1021/acs.inorgchem.5b02058
_journal_volume 55
_journal_year 2016
_chemical_formula_moiety 'C30 H22 Fe N6, 2(Cl O4), H2 O'
_chemical_formula_sum 'C30 H24 Cl2 Fe N6 O9'
_chemical_formula_weight 739.30
_space_group_crystal_system monoclinic
_space_group_IT_number 14
_space_group_name_Hall '-P 2yn'
_space_group_name_H-M_alt 'P 1 21/n 1'
_atom_sites_solution_hydrogens geom
_audit_creation_method SHELXL-2014
_cell_angle_alpha 90
_cell_angle_beta 91.950(3)
_cell_angle_gamma 90
_cell_formula_units_Z 4
_cell_length_a 8.7293(4)
_cell_length_b 8.7613(5)
_cell_length_c 38.725(2)
_cell_measurement_reflns_used 9914
_cell_measurement_temperature 100(2)
_cell_measurement_theta_max 33.83
_cell_measurement_theta_min 2.29
_cell_volume 2960.0(3)
_computing_cell_refinement 'Bruker SAINT'
_computing_data_collection 'Bruker APEX 2'
_computing_data_reduction 'Bruker SAINT'
_computing_structure_refinement 'SHELXL-2014 (Sheldrick, 2014)'
_computing_structure_solution 'SHELXT (Sheldrick, 2014)'
_diffrn_ambient_temperature 100(2)
_diffrn_detector_area_resol_mean 10.42
_diffrn_measured_fraction_theta_full 0.994
_diffrn_measured_fraction_theta_max 0.994
_diffrn_measurement_device_type 'Bruker D8 with PHOTON 100 detector'
_diffrn_measurement_method 'shutterless /f and /w scans'
_diffrn_radiation_monochromator 'silicon 111'
_diffrn_radiation_source 'Advanced Light Source station 11.3.1'
_diffrn_radiation_wavelength 0.7749
_diffrn_reflns_av_R_equivalents 0.0475
_diffrn_reflns_av_unetI/netI 0.0408
_diffrn_reflns_Laue_measured_fraction_full 0.994
_diffrn_reflns_Laue_measured_fraction_max 0.994
_diffrn_reflns_limit_h_max 12
_diffrn_reflns_limit_h_min -12
_diffrn_reflns_limit_k_max 12
_diffrn_reflns_limit_k_min -12
_diffrn_reflns_limit_l_max 54
_diffrn_reflns_limit_l_min -54
_diffrn_reflns_number 45305
_diffrn_reflns_point_group_measured_fraction_full 0.994
_diffrn_reflns_point_group_measured_fraction_max 0.994
_diffrn_reflns_theta_full 33.050
_diffrn_reflns_theta_max 33.072
_diffrn_reflns_theta_min 2.295
_exptl_absorpt_coefficient_mu 0.898
_exptl_absorpt_correction_T_max 0.747
_exptl_absorpt_correction_T_min 0.645
_exptl_absorpt_correction_type multi-scan
_exptl_absorpt_process_details SADABS-2014/4
_exptl_crystal_colour 'dark red'
_exptl_crystal_density_diffrn 1.659
_exptl_crystal_description block
_exptl_crystal_F_000 1512
_exptl_crystal_size_max 0.100
_exptl_crystal_size_mid 0.090
_exptl_crystal_size_min 0.080
_refine_diff_density_max 1.946
_refine_diff_density_min -1.321
_refine_diff_density_rms 0.128
_refine_ls_extinction_method none
_refine_ls_goodness_of_fit_ref 1.231
_refine_ls_hydrogen_treatment constr
_refine_ls_matrix_type full
_refine_ls_number_parameters 433
_refine_ls_number_reflns 8630
_refine_ls_number_restraints 0
_refine_ls_restrained_S_all 1.231
_refine_ls_R_factor_all 0.0878
_refine_ls_R_factor_gt 0.0785
_refine_ls_shift/su_max 0.001
_refine_ls_shift/su_mean 0.000
_refine_ls_structure_factor_coef Fsqd
_refine_ls_weighting_details 'w=1/[\s^2^(Fo^2^)+(0.0228P)^2^+19.2178P] where P=(Fo^2^+2Fc^2^)/3'
_refine_ls_weighting_scheme calc
_refine_ls_wR_factor_gt 0.1769
_refine_ls_wR_factor_ref 0.1800
_reflns_Friedel_coverage 0.000
_reflns_number_gt 7493
_reflns_number_total 8630
_reflns_threshold_expression 'I > 2\s(I)'
_cod_data_source_file ic5b02058_si_005.cif
_cod_data_source_block cb9block
_cod_original_sg_symbol_H-M 'P 21/n'
_cod_database_code 4346744
_shelx_space_group_comment
;
The symmetry employed for this shelxl refinement is uniquely defined
by the following loop, which should always be used as a source of
symmetry information in preference to the above space-group names.
They are only intended as comments.
;
_shelx_estimated_absorpt_t_min 0.916
_shelx_estimated_absorpt_t_max 0.932
_shelxl_version_number 2014-3

loop_
_space_group_symop_operation_xyz
'x, y, z'
'-x+1/2, y+1/2, -z+1/2'
'-x, -y, -z'
'x-1/2, -y-1/2, z-1/2'

loop_
_atom_site_label
_atom_site_type_symbol
_atom_site_fract_x
_atom_site_fract_y
_atom_site_fract_z
_atom_site_U_iso_or_equiv
_atom_site_adp_type
_atom_site_occupancy
_atom_site_site_symmetry_order
_atom_site_calc_flag
_atom_site_refinement_flags_posn
_atom_site_refinement_flags_adp
Fe1 Fe 0.65865(6) 0.34030(6) 0.37252(2) 0.01022(12) Uani 1 1 d . .
N1 N 0.4494(3) 0.2568(4) 0.36648(8) 0.0119(6) Uani 1 1 d . .
N2 N 0.6296(4) 0.3704(4) 0.32462(8) 0.0124(6) Uani 1 1 d . .
N3 N 0.8627(3) 0.4254(4) 0.36227(9) 0.0135(6) Uani 1 1 d . .
N4 N 0.5799(3) 0.5400(4) 0.38820(8) 0.0120(6) Uani 1 1 d . .
N5 N 0.6921(3) 0.3164(4) 0.42057(8) 0.0119(6) Uani 1 1 d . .
N6 N 0.7411(3) 0.1299(4) 0.37291(8) 0.0122(6) Uani 1 1 d . .
C1 C 0.3643(4) 0.1925(4) 0.39085(10) 0.0137(7) Uani 1 1 d . .
H1A H 0.4010 0.1951 0.4142 0.016 Uiso 1 1 calc R U
C2 C 0.2239(4) 0.1220(5) 0.38301(11) 0.0171(8) Uani 1 1 d . .
H2A H 0.1656 0.0781 0.4008 0.021 Uiso 1 1 calc R U
C3 C 0.1710(4) 0.1173(5) 0.34888(11) 0.0188(8) Uani 1 1 d . .
H3A H 0.0773 0.0673 0.3429 0.023 Uiso 1 1 calc R U
C4 C 0.2554(4) 0.1858(5) 0.32361(11) 0.0178(8) Uani 1 1 d . .
H4A H 0.2194 0.1855 0.3002 0.021 Uiso 1 1 calc R U
C5 C 0.3934(4) 0.2550(4) 0.33303(10) 0.0145(7) Uani 1 1 d . .
C6 C 0.4957(4) 0.3282(4) 0.30884(10) 0.0142(7) Uani 1 1 d . .
C7 C 0.4666(5) 0.3594(5) 0.27382(11) 0.0202(8) Uani 1 1 d . .
H7A H 0.3711 0.3329 0.2629 0.024 Uiso 1 1 calc R U
C8 C 0.5796(5) 0.4294(5) 0.25539(11) 0.0231(9) Uani 1 1 d . .
H8A H 0.5627 0.4494 0.2315 0.028 Uiso 1 1 calc R U
C9 C 0.7181(5) 0.4710(5) 0.27167(11) 0.0212(8) Uani 1 1 d . .
H9A H 0.7956 0.5201 0.2591 0.025 Uiso 1 1 calc R U
C10 C 0.7410(4) 0.4395(5) 0.30651(10) 0.0155(7) Uani 1 1 d . .
C11 C 0.8773(4) 0.4703(4) 0.32874(11) 0.0152(7) Uani 1 1 d . .
C12 C 1.0107(5) 0.5376(5) 0.31731(12) 0.0203(8) Uani 1 1 d . .
H12A H 1.0180 0.5696 0.2940 0.024 Uiso 1 1 calc R U
C13 C 1.1331(5) 0.5570(5) 0.34074(13) 0.0227(9) Uani 1 1 d . .
H13A H 1.2251 0.6035 0.3336 0.027 Uiso 1 1 calc R U
C14 C 1.1205(4) 0.5087(5) 0.37430(12) 0.0202(8) Uani 1 1 d . .
H14A H 1.2042 0.5199 0.3904 0.024 Uiso 1 1 calc R U
C15 C 0.9834(4) 0.4429(4) 0.38434(11) 0.0159(7) Uani 1 1 d . .
H15A H 0.9752 0.4095 0.4075 0.019 Uiso 1 1 calc R U
C16 C 0.5163(4) 0.6512(5) 0.36852(10) 0.0151(7) Uani 1 1 d . .
H16A H 0.5122 0.6385 0.3441 0.018 Uiso 1 1 calc R U
C17 C 0.4565(4) 0.7835(5) 0.38234(11) 0.0168(7) Uani 1 1 d . .
H17A H 0.4128 0.8600 0.3677 0.020 Uiso 1 1 calc R U
C18 C 0.4613(5) 0.8028(5) 0.41799(11) 0.0190(8) Uani 1 1 d . .
H18A H 0.4185 0.8913 0.4280 0.023 Uiso 1 1 calc R U
C19 C 0.5294(5) 0.6907(5) 0.43872(11) 0.0174(7) Uani 1 1 d . .
H19A H 0.5374 0.7031 0.4631 0.021 Uiso 1 1 calc R U
C20 C 0.5856(4) 0.5606(5) 0.42324(10) 0.0139(7) Uani 1 1 d . .
C21 C 0.6565(4) 0.4310(4) 0.44217(10) 0.0131(7) Uani 1 1 d . .
C22 C 0.6870(5) 0.4194(5) 0.47756(10) 0.0183(8) Uani 1 1 d . .
H22A H 0.6613 0.5001 0.4927 0.022 Uiso 1 1 calc R U
C23 C 0.7556(5) 0.2879(5) 0.49021(11) 0.0210(8) Uani 1 1 d . .
H23A H 0.7782 0.2785 0.5143 0.025 Uiso 1 1 calc R U
C24 C 0.7921(5) 0.1685(5) 0.46798(11) 0.0190(8) Uani 1 1 d . .
H24A H 0.8379 0.0771 0.4766 0.023 Uiso 1 1 calc R U
C25 C 0.7593(4) 0.1880(4) 0.43283(10) 0.0134(7) Uani 1 1 d . .
C26 C 0.7878(4) 0.0801(4) 0.40498(10) 0.0134(7) Uani 1 1 d . .
C27 C 0.8547(4) -0.0635(5) 0.40985(11) 0.0170(7) Uani 1 1 d . .
H27A H 0.8885 -0.0960 0.4322 0.020 Uiso 1 1 calc R U
C28 C 0.8709(5) -0.1575(5) 0.38154(12) 0.0203(8) Uani 1 1 d . .
H28A H 0.9180 -0.2547 0.3842 0.024 Uiso 1 1 calc R U
C29 C 0.8178(4) -0.1089(5) 0.34917(12) 0.0191(8) Uani 1 1 d . .
H29A H 0.8252 -0.1736 0.3296 0.023 Uiso 1 1 calc R U
C30 C 0.7536(4) 0.0357(4) 0.34575(11) 0.0147(7) Uani 1 1 d . .
H30A H 0.7175 0.0689 0.3236 0.018 Uiso 1 1 calc R U
Cl1 Cl 0.78637(11) 0.79889(12) 0.52302(2) 0.0188(2) Uani 1 1 d . .
Cl2 Cl 0.44925(12) 0.84726(12) 0.27615(3) 0.0216(2) Uani 1 1 d . .
O1 O 0.6233(4) 0.7776(6) 0.52236(9) 0.0402(10) Uani 1 1 d . .
O2 O 0.8558(4) 0.6828(4) 0.54459(9) 0.0303(8) Uani 1 1 d . .
O3 O 0.8395(4) 0.7856(4) 0.48839(8) 0.0294(7) Uani 1 1 d . .
O4 O 0.8258(5) 0.9467(4) 0.53662(9) 0.0362(9) Uani 1 1 d . .
O5 O 0.4649(5) 1.0105(4) 0.27301(11) 0.0390(10) Uani 1 1 d . .
O6 O 0.3130(5) 0.8123(5) 0.29503(11) 0.0474(11) Uani 1 1 d . .
O7 O 0.4396(5) 0.7810(5) 0.24255(9) 0.0390(9) Uani 1 1 d . .
O8 O 0.5820(4) 0.7889(5) 0.29489(9) 0.0369(9) Uani 1 1 d . .
O1W O 0.9812(14) 0.3848(18) 0.5514(3) 0.195(5) Uani 1 1 d . .

loop_
_atom_site_aniso_label
_atom_site_aniso_U_11
_atom_site_aniso_U_22
_atom_site_aniso_U_33
_atom_site_aniso_U_23
_atom_site_aniso_U_13
_atom_site_aniso_U_12
Fe1 0.0065(2) 0.0092(2) 0.0150(2) 0.00169(19) 0.00070(17) 0.00049(18)
N1 0.0076(13) 0.0108(14) 0.0172(15) -0.0001(12) 0.0007(11) 0.0022(11)
N2 0.0102(13) 0.0098(14) 0.0174(15) 0.0017(11) 0.0026(11) 0.0010(11)
N3 0.0075(13) 0.0097(14) 0.0235(16) 0.0017(12) 0.0014(11) 0.0014(11)
N4 0.0050(12) 0.0127(15) 0.0182(15) 0.0026(12) 0.0005(11) -0.0008(11)
N5 0.0078(13) 0.0109(14) 0.0171(14) 0.0007(12) 0.0016(11) -0.0014(11)
N6 0.0076(13) 0.0081(14) 0.0209(15) -0.0002(11) 0.0014(11) -0.0013(10)
C1 0.0105(15) 0.0107(16) 0.0200(17) 0.0010(14) 0.0010(13) 0.0025(13)
C2 0.0121(16) 0.0124(17) 0.027(2) 0.0004(15) 0.0037(14) 0.0027(13)
C3 0.0073(16) 0.0164(18) 0.033(2) -0.0035(16) -0.0002(15) -0.0014(13)
C4 0.0120(16) 0.0182(19) 0.0230(19) -0.0033(15) -0.0033(14) 0.0012(14)
C5 0.0120(16) 0.0134(17) 0.0180(17) -0.0018(14) -0.0008(13) 0.0034(13)
C6 0.0119(16) 0.0131(17) 0.0178(17) 0.0003(14) 0.0006(13) 0.0017(13)
C7 0.0205(19) 0.021(2) 0.0188(19) -0.0008(15) -0.0021(15) 0.0023(16)
C8 0.028(2) 0.025(2) 0.0162(18) 0.0040(16) 0.0032(16) 0.0051(18)
C9 0.023(2) 0.020(2) 0.022(2) 0.0049(16) 0.0079(16) 0.0042(16)
C10 0.0123(16) 0.0133(17) 0.0212(18) 0.0012(14) 0.0055(14) 0.0032(14)
C11 0.0086(15) 0.0130(17) 0.0242(19) 0.0013(14) 0.0061(13) 0.0019(13)
C12 0.0152(18) 0.0169(19) 0.030(2) 0.0023(16) 0.0112(15) -0.0013(15)
C13 0.0109(17) 0.0153(19) 0.042(3) 0.0008(18) 0.0097(16) -0.0023(14)
C14 0.0065(15) 0.0110(17) 0.043(3) 0.0002(17) 0.0013(15) 0.0007(13)
C15 0.0088(15) 0.0091(16) 0.030(2) 0.0029(15) 0.0009(14) 0.0023(13)
C16 0.0117(16) 0.0147(17) 0.0187(17) 0.0038(14) -0.0007(13) 0.0005(14)
C17 0.0128(16) 0.0120(17) 0.025(2) 0.0022(15) -0.0007(14) 0.0035(14)
C18 0.0158(17) 0.0136(18) 0.028(2) -0.0032(15) 0.0021(15) 0.0034(14)
C19 0.0162(17) 0.0164(19) 0.0195(18) -0.0019(15) 0.0009(14) 0.0023(14)
C20 0.0074(15) 0.0154(17) 0.0188(17) 0.0012(14) 0.0005(13) -0.0018(13)
C21 0.0079(15) 0.0121(16) 0.0193(17) 0.0000(14) -0.0005(12) 0.0015(13)
C22 0.0170(18) 0.021(2) 0.0174(18) 0.0004(15) 0.0007(14) 0.0032(15)
C23 0.0213(19) 0.026(2) 0.0155(18) 0.0037(16) 0.0009(15) 0.0043(17)
C24 0.0182(18) 0.0177(19) 0.0210(19) 0.0069(16) 0.0000(14) 0.0031(15)
C25 0.0097(15) 0.0112(17) 0.0194(17) 0.0022(14) 0.0011(13) -0.0001(13)
C26 0.0087(15) 0.0109(17) 0.0209(18) 0.0030(14) 0.0029(13) -0.0013(13)
C27 0.0124(16) 0.0112(17) 0.027(2) 0.0065(15) 0.0026(14) 0.0009(14)
C28 0.0153(17) 0.0107(17) 0.035(2) 0.0033(16) 0.0032(16) -0.0007(14)
C29 0.0096(16) 0.0184(19) 0.029(2) -0.0040(16) 0.0006(14) 0.0003(14)
C30 0.0081(15) 0.0130(17) 0.0231(19) -0.0012(14) 0.0014(13) -0.0004(13)
Cl1 0.0167(4) 0.0211(5) 0.0185(4) 0.0040(4) -0.0013(3) -0.0010(4)
Cl2 0.0227(5) 0.0198(5) 0.0222(5) 0.0049(4) -0.0017(4) -0.0052(4)
O1 0.0134(15) 0.078(3) 0.0296(18) -0.0042(19) -0.0001(13) -0.0039(17)
O2 0.0362(19) 0.0277(18) 0.0268(16) 0.0093(14) -0.0037(14) 0.0091(15)
O3 0.0324(18) 0.037(2) 0.0191(15) 0.0060(14) 0.0040(13) -0.0051(15)
O4 0.057(3) 0.0195(17) 0.0317(19) -0.0001(14) -0.0037(17) -0.0106(17)
O5 0.050(2) 0.0151(16) 0.054(2) 0.0034(16) 0.0302(19) 0.0002(16)
O6 0.034(2) 0.054(3) 0.054(3) 0.022(2) 0.0122(18) -0.0123(19)
O7 0.054(2) 0.038(2) 0.0240(17) -0.0034(16) -0.0137(16) -0.0122(19)
O8 0.0343(19) 0.049(2) 0.0267(17) 0.0063(16) -0.0140(15) 0.0005(17)
O1W 0.152(10) 0.235(15) 0.198(12) -0.028(11) 0.001(9) -0.007(10)

loop_
_atom_type_symbol
_atom_type_description
_atom_type_scat_dispersion_real
_atom_type_scat_dispersion_imag
_atom_type_scat_source
C C 0.0040 0.0020 'WGCromer Program in WinGX L.J. Farrugia, J.Appl.Cryst. 2012,45,849-854'
H H 0.0000 0.0000 'WGCromer Program in WinGX L.J. Farrugia, J.Appl.Cryst. 2012,45,849-854'
N N 0.0076 0.0040 'WGCromer Program in WinGX L.J. Farrugia, J.Appl.Cryst. 2012,45,849-854'
O O 0.0133 0.0073 'WGCromer Program in WinGX L.J. Farrugia, J.Appl.Cryst. 2012,45,849-854'
Cl Cl 0.1704 0.1889 'WGCromer Program in WinGX L.J. Farrugia, J.Appl.Cryst. 2012,45,849-854'
Fe Fe 0.3584 0.9913 'WGCromer Program in WinGX L.J. Farrugia, J.Appl.Cryst. 2012,45,849-854'

loop_
_geom_angle_atom_site_label_1
_geom_angle_atom_site_label_2
_geom_angle_atom_site_label_3
_geom_angle
N2 Fe1 N5 177.96(14)
N2 Fe1 N1 80.92(14)
N5 Fe1 N1 100.81(13)
N2 Fe1 N6 100.08(14)
N5 Fe1 N6 81.08(14)
N1 Fe1 N6 89.47(13)
N2 Fe1 N4 98.14(13)
N5 Fe1 N4 80.75(14)
N1 Fe1 N4 91.95(13)
N6 Fe1 N4 161.72(14)
N2 Fe1 N3 80.91(14)
N5 Fe1 N3 97.41(13)
N1 Fe1 N3 161.66(14)
N6 Fe1 N3 91.30(13)
N4 Fe1 N3 93.03(13)
C1 N1 C5 118.1(3)
C1 N1 Fe1 127.1(3)
C5 N1 Fe1 114.6(3)
C6 N2 C10 120.7(3)
C6 N2 Fe1 119.5(3)
C10 N2 Fe1 119.7(3)
C15 N3 C11 118.4(3)
C15 N3 Fe1 127.3(3)
C11 N3 Fe1 114.3(2)
C16 N4 C20 117.9(3)
C16 N4 Fe1 127.3(3)
C20 N4 Fe1 114.7(3)
C25 N5 C21 120.6(3)
C25 N5 Fe1 119.4(3)
C21 N5 Fe1 119.9(3)
C30 N6 C26 119.1(3)
C30 N6 Fe1 127.2(3)
C26 N6 Fe1 113.7(3)
N1 C1 C2 122.3(4)
N1 C1 H1A 118.8
C2 C1 H1A 118.8
C3 C2 C1 118.8(4)
C3 C2 H2A 120.6
C1 C2 H2A 120.6
C4 C3 C2 119.6(4)
C4 C3 H3A 120.2
C2 C3 H3A 120.2
C3 C4 C5 118.9(4)
C3 C4 H4A 120.6
C5 C4 H4A 120.6
N1 C5 C4 122.2(4)
N1 C5 C6 113.2(3)
C4 C5 C6 124.5(4)
N2 C6 C7 120.7(4)
N2 C6 C5 111.6(3)
C7 C6 C5 127.7(4)
C8 C7 C6 118.6(4)
C8 C7 H7A 120.7
C6 C7 H7A 120.7
C7 C8 C9 120.4(4)
C7 C8 H8A 119.8
C9 C8 H8A 119.8
C10 C9 C8 118.9(4)
C10 C9 H9A 120.6
C8 C9 H9A 120.6
N2 C10 C9 120.6(4)
N2 C10 C11 111.0(3)
C9 C10 C11 128.4(4)
N3 C11 C12 122.0(4)
N3 C11 C10 113.8(3)
C12 C11 C10 124.2(4)
C13 C12 C11 118.5(4)
C13 C12 H12A 120.7
C11 C12 H12A 120.7
C14 C13 C12 119.7(4)
C14 C13 H13A 120.1
C12 C13 H13A 120.1
C13 C14 C15 119.2(4)
C13 C14 H14A 120.4
C15 C14 H14A 120.4
N3 C15 C14 122.1(4)
N3 C15 H15A 118.9
C14 C15 H15A 118.9
N4 C16 C17 122.7(4)
N4 C16 H16A 118.6
C17 C16 H16A 118.6
C16 C17 C18 119.1(4)
C16 C17 H17A 120.5
C18 C17 H17A 120.5
C19 C18 C17 119.1(4)
C19 C18 H18A 120.5
C17 C18 H18A 120.5
C20 C19 C18 118.9(4)
C20 C19 H19A 120.6
C18 C19 H19A 120.6
N4 C20 C19 122.4(4)
N4 C20 C21 113.1(3)
C19 C20 C21 124.5(4)
N5 C21 C22 121.0(4)
N5 C21 C20 111.5(3)
C22 C21 C20 127.5(4)
C23 C22 C21 118.5(4)
C23 C22 H22A 120.7
C21 C22 H22A 120.7
C22 C23 C24 120.7(4)
C22 C23 H23A 119.6
C24 C23 H23A 119.6
C25 C24 C23 117.8(4)
C25 C24 H24A 121.1
C23 C24 H24A 121.1
N5 C25 C24 121.3(4)
N5 C25 C26 111.3(3)
C24 C25 C26 127.4(4)
N6 C26 C27 121.4(4)
N6 C26 C25 114.3(3)
C27 C26 C25 124.3(4)
C28 C27 C26 118.9(4)
C28 C27 H27A 120.6
C26 C27 H27A 120.6
C27 C28 C29 119.6(4)
C27 C28 H28A 120.2
C29 C28 H28A 120.2
C28 C29 C30 119.1(4)
C28 C29 H29A 120.4
C30 C29 H29A 120.4
N6 C30 C29 121.9(4)
N6 C30 H30A 119.1
C29 C30 H30A 119.1
O1 Cl1 O4 110.4(3)
O1 Cl1 O2 108.5(2)
O4 Cl1 O2 109.5(2)
O1 Cl1 O3 108.9(2)
O4 Cl1 O3 109.5(2)
O2 Cl1 O3 110.0(2)
O7 Cl2 O8 109.7(3)
O7 Cl2 O5 109.3(2)
O8 Cl2 O5 108.5(3)
O7 Cl2 O6 110.5(3)
O8 Cl2 O6 109.3(2)
O5 Cl2 O6 109.5(3)

loop_
_geom_bond_atom_site_label_1
_geom_bond_atom_site_label_2
_geom_bond_distance
Fe1 N2 1.882(3)
Fe1 N5 1.885(3)
Fe1 N1 1.974(3)
Fe1 N6 1.979(3)
Fe1 N4 1.983(3)
Fe1 N3 1.984(3)
N1 C1 1.344(5)
N1 C5 1.369(5)
N2 C6 1.352(5)
N2 C10 1.360(5)
N3 C15 1.342(5)
N3 C11 1.367(5)
N4 C16 1.345(5)
N4 C20 1.368(5)
N5 C25 1.347(5)
N5 C21 1.350(5)
N6 C30 1.345(5)
N6 C26 1.365(5)
C1 C2 1.397(5)
C1 H1A 0.9500
C2 C3 1.385(6)
C2 H2A 0.9500
C3 C4 1.382(6)
C3 H3A 0.9500
C4 C5 1.386(5)
C4 H4A 0.9500
C5 C6 1.464(5)
C6 C7 1.398(5)
C7 C8 1.381(6)
C7 H7A 0.9500
C8 C9 1.393(6)
C8 H8A 0.9500
C9 C10 1.385(6)
C9 H9A 0.9500
C10 C11 1.470(6)
C11 C12 1.392(5)
C12 C13 1.388(6)
C12 H12A 0.9500
C13 C14 1.375(7)
C13 H13A 0.9500
C14 C15 1.395(5)
C14 H14A 0.9500
C15 H15A 0.9500
C16 C17 1.387(6)
C16 H16A 0.9500
C17 C18 1.390(6)
C17 H17A 0.9500
C18 C19 1.389(6)
C18 H18A 0.9500
C19 C20 1.386(6)
C19 H19A 0.9500
C20 C21 1.476(5)
C21 C22 1.391(5)
C22 C23 1.380(6)
C22 H22A 0.9500
C23 C24 1.398(6)
C23 H23A 0.9500
C24 C25 1.392(5)
C24 H24A 0.9500
C25 C26 1.462(5)
C26 C27 1.398(5)
C27 C28 1.382(6)
C27 H27A 0.9500
C28 C29 1.389(6)
C28 H28A 0.9500
C29 C30 1.389(6)
C29 H29A 0.9500
C30 H30A 0.9500
Cl1 O1 1.435(3)
Cl1 O4 1.436(4)
Cl1 O2 1.437(3)
Cl1 O3 1.439(3)
Cl2 O7 1.424(4)
Cl2 O8 1.440(4)
Cl2 O5 1.442(4)
Cl2 O6 1.450(4)
